data_1008010
loop_
_publ_author_name
'Brown, G M'
'Noe-Spirlet, M R'
'Busing, W R'
'Levy, H A'

_publ_section_title
;
Dodecatungstophosphoric acid hexahydrate, (H~5~ O~2~)~3~ (P W~12~
O~40~), the true structure of Keggin's 'pentahydrate' from single
crystal X-ray and neutron diffraction data
;
_journal_coden_ASTM ACBCAR
_journal_name_full 'Acta Crystallographica B (24,1968-38,1982)'
_journal_page_first 1038
_journal_page_last 1046
_journal_paper_doi 10.1107/S0567740877005330
_journal_volume 33
_journal_year 1977
_chemical_formula_structural '(H5 O2)3 P W12 O40'
_chemical_formula_sum 'H15 O46 P W12'
_chemical_name_systematic 'Aquaoxonium dodecatungstophosphate'
_space_group_IT_number 224
_symmetry_cell_setting cubic
_symmetry_space_group_name_Hall '-P 4bc 2bc 3'
_symmetry_space_group_name_H-M 'P n -3 m :2'
_cell_angle_alpha 90
_cell_angle_beta 90
_cell_angle_gamma 90
_cell_formula_units_Z 2
_cell_length_a 12.506(5)
_cell_length_b 12.506(5)
_cell_length_c 12.506(5)
_cell_volume 1955.9
_exptl_crystal_density_meas 5.53
_refine_ls_R_factor_all 0.046
_cod_original_sg_symbol_H-M 'P n -3 m Z'
_cod_database_code 1008010

loop_
_symmetry_equiv_pos_as_xyz
x,y,z
x,1/2-y,1/2-z
1/2-x,y,1/2-z
1/2-x,1/2-y,z
x,z,y
x,1/2-z,1/2-y
1/2-x,z,1/2-y
1/2-x,1/2-z,y
y,z,x
1/2-y,1/2-z,x
y,1/2-z,1/2-x
1/2-y,z,1/2-x
z,y,x
1/2-z,1/2-y,x
z,1/2-y,1/2-x
1/2-z,y,1/2-x
z,x,y
1/2-z,x,1/2-y
1/2-z,1/2-x,y
z,1/2-x,1/2-y
y,x,z
1/2-y,x,1/2-z
1/2-y,1/2-x,z
y,1/2-x,1/2-z
-x,-y,-z
-x,1/2+y,1/2+z
1/2+x,-y,1/2+z
1/2+x,1/2+y,-z
-x,-z,-y
-x,1/2+z,1/2+y
1/2+x,-z,1/2+y
1/2+x,1/2+z,-y
-y,-z,-x
1/2+y,1/2+z,-x
-y,1/2+z,1/2+x
1/2+y,-z,1/2+x
-z,-y,-x
1/2+z,1/2+y,-x
-z,1/2+y,1/2+x
1/2+z,-y,1/2+x
-z,-x,-y
1/2+z,-x,1/2+y
1/2+z,1/2+x,-y
-z,1/2+x,1/2+y
-y,-x,-z
1/2+y,-x,1/2+z
1/2+y,1/2+x,-z
-y,1/2+x,1/2+z

loop_
_atom_site_aniso_label
_atom_site_aniso_U_11
_atom_site_aniso_U_12
_atom_site_aniso_U_13
_atom_site_aniso_U_22
_atom_site_aniso_U_23
_atom_site_aniso_U_33
P1 0.0115(4) 0. 0. 0.0115(4) 0. 0.0115(4)
W1 0.0207(3) -0.0002(2) -0.0002(2) 0.0173(2) -0.0058(3) 0.0173(2)
O1 0.0155(2) -0.001(2) -0.001(2) 0.0155(2) -0.001(2) 0.0155(2)
O2 0.0228(2) -0.0023(2) 0.0009(2) 0.0228(2) -0.0009(2) 0.0189(3)
O3 0.0249(2) 0.0004(2) -0.0036(2) 0.0249(2) -0.0036(2) 0.0178(3)
O4 0.0375(4) 0.0013(2) 0.0013(2) 0.0285(2) -0.0149(3) 0.0285(2)
O5 0.0844(17) 0. -0.0008(9) 0.0337(9) 0. 0.0232(9)
H1 0.0678(17) 0.0014(11) 0.001(1) 0.0511(15) -0.0081(11) 0.0385(11)
H2 0.0449(18) 0. 0. 0.0442(11) 0. 0.0442(11)

loop_
_atom_site_label
_atom_site_type_symbol
_atom_site_symmetry_multiplicity
_atom_site_Wyckoff_symbol
_atom_site_fract_x
_atom_site_fract_y
_atom_site_fract_z
_atom_site_occupancy
_atom_site_attached_hydrogens
_atom_site_calc_flag
P1 P5+ 2 a 0.75 0.75 0.75 1. 0 d
W1 W6+ 24 k 0.75822(7) 0.95688(4) 0.95688(4) 1. 0 d
O1 O2- 8 e 0.82273(5) 0.82273(5) 0.82273(5) 1. 0 d
O2 O2- 24 k 0.65683(4) 0.84317 0.99316(6) 1. 0 d
O3 O2- 24 k 0.87155(4) 0.87155(4) 0.02447(6) 1. 0 d
O4 O2- 24 k 0.73276(8) 0.05441(5) 0.05441(5) 1. 0 d
O5 O2- 24 h 0.75 0.15248(19) 0.25 0.5 0 d
H1 H1+ 48 l 0.74525(24) 0.11259(25) 0.18288(23) 0.5 0 d
H2 H1+ 6 d 0.75 0.25 0.25 1. 0 d

loop_
_atom_type_symbol
_atom_type_oxidation_number
P5+ 5.000
W6+ 6.000
O2- -2.000
H1+ 1.000
